data_2211352
loop_
_publ_author_name
'Qian-Jin Li'
'Chun-long Yang'
'Xue-Qun Xie'

_publ_section_title
;
 <i>N</i>-(4-Methoxyphenyl)-<i>N</i>'-(2-methylbenzoyl)thiourea
;
_journal_coeditor_code CV2143
_journal_issue 12
_journal_name_full 'Acta Crystallographica Section E'
_journal_page_first o5397
_journal_page_last o5398
_journal_paper_doi 10.1107/S160053680604517X
_journal_volume 62
_journal_year 2006
_chemical_formula_iupac 'C16 H16 N2 O2 S'
_chemical_formula_moiety 'C16 H16 N2 O2 S'
_chemical_formula_sum 'C16 H16 N2 O2 S'
_chemical_formula_weight 300.37
_chemical_name_systematic
;
N-(4-Methoxyphenyl)-N'-(2-methylbenzoyl)thiourea
;
_space_group_IT_number 14
_symmetry_cell_setting monoclinic
_symmetry_space_group_name_Hall '-P 2yn'
_symmetry_space_group_name_H-M 'P 1 21/n 1'
_atom_sites_solution_hydrogens geom
_atom_sites_solution_primary direct
_atom_sites_solution_secondary difmap
_audit_creation_method SHELXL-97
_cell_angle_alpha 90.00
_cell_angle_beta 92.19(3)
_cell_angle_gamma 90.00
_cell_formula_units_Z 4
_cell_length_a 7.6910(15)
_cell_length_b 7.6740(15)
_cell_length_c 25.619(5)
_cell_measurement_reflns_used 25
_cell_measurement_temperature 293(2)
_cell_measurement_theta_max 14
_cell_measurement_theta_min 9
_cell_volume 1510.9(5)
_computing_cell_refinement 'CAD-4 Software'
_computing_data_collection 'CAD-4 Software (Enraf--Nonius, 1989)'
_computing_data_reduction 'XCAD4 (Harms & Wocadlo, 1995)'
_computing_molecular_graphics 'SHELXTL (Bruker, 1998)'
_computing_publication_material SHELXTL
_computing_structure_refinement 'SHELXL97 (Sheldrick, 1997)'
_computing_structure_solution 'SHELXS97 (Sheldrick, 1997)'
_diffrn_ambient_temperature 293(2)
_diffrn_measured_fraction_theta_full 0.999
_diffrn_measured_fraction_theta_max 0.999
_diffrn_measurement_device_type 'Enraf--Nonius CAD-4'
_diffrn_measurement_method \w/2\q
_diffrn_radiation_monochromator graphite
_diffrn_radiation_source 'fine-focus sealed tube'
_diffrn_radiation_type MoK\a
_diffrn_radiation_wavelength 0.71073
_diffrn_reflns_av_R_equivalents 0.0939
_diffrn_reflns_av_sigmaI/netI 0.0530
_diffrn_reflns_limit_h_max 9
_diffrn_reflns_limit_h_min 0
_diffrn_reflns_limit_k_max 9
_diffrn_reflns_limit_k_min 0
_diffrn_reflns_limit_l_max 31
_diffrn_reflns_limit_l_min -31
_diffrn_reflns_number 3188
_diffrn_reflns_theta_full 25.96
_diffrn_reflns_theta_max 25.96
_diffrn_reflns_theta_min 1.59
_diffrn_standards_decay_% 0
_diffrn_standards_interval_count 200
_diffrn_standards_number 3
_exptl_absorpt_coefficient_mu 0.220
_exptl_absorpt_correction_T_max 0.9574
_exptl_absorpt_correction_T_min 0.9172
_exptl_absorpt_correction_type psi-scan
_exptl_absorpt_process_details '(North <i>et al.</i>,  1968)'
_exptl_crystal_colour colourless
_exptl_crystal_density_diffrn 1.320
_exptl_crystal_density_method 'not measured'
_exptl_crystal_description plate
_exptl_crystal_F_000 632
_exptl_crystal_size_max 0.40
_exptl_crystal_size_mid 0.30
_exptl_crystal_size_min 0.20
_refine_diff_density_max 0.293
_refine_diff_density_min -0.313
_refine_ls_extinction_method none
_refine_ls_goodness_of_fit_ref 1.090
_refine_ls_hydrogen_treatment constr
_refine_ls_matrix_type full
_refine_ls_number_parameters 190
_refine_ls_number_reflns 2959
_refine_ls_number_restraints 0
_refine_ls_restrained_S_all 1.090
_refine_ls_R_factor_all 0.1169
_refine_ls_R_factor_gt 0.0696
_refine_ls_shift/su_max 0.000
_refine_ls_shift/su_mean 0.000
_refine_ls_structure_factor_coef Fsqd
_refine_ls_weighting_details 'calc w=1/[\s^2^(Fo^2^)+(0.09P)^2^+1.3P] where P=(Fo^2^+2Fc^2^)/3'
_refine_ls_weighting_scheme calc
_refine_ls_wR_factor_gt 0.1724
_refine_ls_wR_factor_ref 0.2079
_reflns_number_gt 1914
_reflns_number_total 2959
_reflns_threshold_expression I>2\s(I)
_cod_data_source_file cv2143.cif
_cod_data_source_block I
_cod_original_sg_symbol_Hall -P2yn
_cod_original_sg_symbol_H-M 'P 21/n'
_cod_database_code 2211352
_cod_database_fobs_code 2211352

loop_
_symmetry_equiv_pos_as_xyz
'x, y, z'
'-x+1/2, y+1/2, -z+1/2'
'-x, -y, -z'
'x-1/2, -y-1/2, z-1/2'

loop_
_atom_site_type_symbol
_atom_site_label
_atom_site_fract_x
_atom_site_fract_y
_atom_site_fract_z
_atom_site_U_iso_or_equiv
_atom_site_adp_type
_atom_site_calc_flag
_atom_site_refinement_flags
_atom_site_occupancy
S S1 0.47057(14) 0.20035(16) 0.05679(4) 0.0535(4) Uani d . 1
O O1 0.9141(4) 0.3875(5) -0.04045(13) 0.0708(10) Uani d . 1
O O2 0.5936(5) 0.8343(4) 0.21720(11) 0.0676(9) Uani d . 1
N N1 0.7076(4) 0.1988(4) -0.01442(12) 0.0469(8) Uani d . 1
H H1A 0.6591 0.1010 -0.0225 0.056 Uiso calc R 1
N N2 0.7329(4) 0.4212(4) 0.04530(12) 0.0473(9) Uani d . 1
H H2A 0.8201 0.4522 0.0274 0.057 Uiso calc R 1
C C1 0.9426(7) -0.1002(9) -0.1689(2) 0.0816(18) Uani d . 1
H H1B 0.9671 -0.1766 -0.1958 0.098 Uiso calc R 1
C C2 0.9041(6) 0.0667(8) -0.1799(2) 0.0709(15) Uani d . 1
H H2B 0.9020 0.1020 -0.2147 0.085 Uiso calc R 1
C C3 0.8673(5) 0.1895(6) -0.14199(17) 0.0553(11) Uani d . 1
C C4 0.8697(5) 0.1291(6) -0.09085(16) 0.0499(11) Uani d . 1
C C5 0.9107(5) -0.0436(6) -0.0789(2) 0.0588(12) Uani d . 1
H H5A 0.9142 -0.0806 -0.0444 0.071 Uiso calc R 1
C C6 0.9461(6) -0.1595(7) -0.1180(3) 0.0770(16) Uani d . 1
H H6A 0.9717 -0.2753 -0.1103 0.092 Uiso calc R 1
C C7 0.8254(7) 0.3729(8) -0.1565(2) 0.0780(16) Uani d . 1
H H7A 0.8310 0.3867 -0.1936 0.117 Uiso calc R 1
H H7B 0.9078 0.4497 -0.1393 0.117 Uiso calc R 1
H H7C 0.7102 0.4008 -0.1459 0.117 Uiso calc R 1
C C8 0.8357(5) 0.2525(6) -0.04686(15) 0.0487(10) Uani d . 1
C C9 0.6463(5) 0.2803(5) 0.02924(14) 0.0424(9) Uani d . 1
C C10 0.6950(5) 0.5262(5) 0.08951(14) 0.0401(9) Uani d . 1
C C11 0.6841(5) 0.7032(6) 0.08312(14) 0.0458(9) Uani d . 1
H H11A 0.6988 0.7515 0.0503 0.055 Uiso calc R 1
C C12 0.6513(5) 0.8113(6) 0.12520(15) 0.0492(10) Uani d . 1
H H12A 0.6440 0.9314 0.1207 0.059 Uiso calc R 1
C C13 0.6298(5) 0.7387(6) 0.17357(15) 0.0460(10) Uani d . 1
C C14 0.6421(6) 0.5617(6) 0.17972(15) 0.0521(11) Uani d . 1
H H14A 0.6269 0.5129 0.2125 0.063 Uiso calc R 1
C C15 0.6767(5) 0.4551(5) 0.13818(15) 0.0475(10) Uani d . 1
H H15A 0.6876 0.3355 0.1431 0.057 Uiso calc R 1
C C16 0.5672(7) 1.0156(7) 0.21052(19) 0.0711(14) Uani d . 1
H H16A 0.5429 1.0675 0.2435 0.107 Uiso calc R 1
H H16B 0.4707 1.0349 0.1863 0.107 Uiso calc R 1
H H16C 0.6701 1.0673 0.1972 0.107 Uiso calc R 1

loop_
_atom_site_aniso_label
_atom_site_aniso_U_11
_atom_site_aniso_U_22
_atom_site_aniso_U_33
_atom_site_aniso_U_12
_atom_site_aniso_U_13
_atom_site_aniso_U_23
S1 0.0496(6) 0.0668(8) 0.0448(6) -0.0202(5) 0.0122(4) -0.0094(5)
O1 0.073(2) 0.074(2) 0.068(2) -0.0380(18) 0.0327(17) -0.0356(18)
O2 0.097(2) 0.065(2) 0.0419(17) -0.0042(18) 0.0143(16) -0.0134(15)
N1 0.0448(18) 0.050(2) 0.0467(18) -0.0148(16) 0.0113(14) -0.0135(16)
N2 0.0477(19) 0.051(2) 0.0440(19) -0.0125(16) 0.0148(15) -0.0098(16)
C1 0.070(3) 0.099(5) 0.078(4) -0.017(3) 0.020(3) -0.047(4)
C2 0.062(3) 0.093(4) 0.059(3) -0.016(3) 0.019(2) -0.028(3)
C3 0.042(2) 0.068(3) 0.056(3) -0.016(2) 0.0098(18) -0.014(2)
C4 0.0327(19) 0.063(3) 0.055(3) -0.0136(19) 0.0130(17) -0.022(2)
C5 0.046(2) 0.061(3) 0.069(3) -0.009(2) 0.008(2) -0.017(2)
C6 0.052(3) 0.070(4) 0.110(5) -0.001(2) 0.013(3) -0.034(3)
C7 0.077(3) 0.092(4) 0.066(3) -0.020(3) 0.011(3) -0.008(3)
C8 0.042(2) 0.057(3) 0.048(2) -0.0113(19) 0.0086(17) -0.020(2)
C9 0.0406(19) 0.048(2) 0.038(2) -0.0042(18) 0.0030(15) -0.0061(18)
C10 0.0361(19) 0.047(2) 0.038(2) -0.0076(17) 0.0064(15) -0.0055(17)
C11 0.053(2) 0.054(3) 0.0315(19) -0.007(2) 0.0041(16) -0.0002(19)
C12 0.058(2) 0.043(2) 0.046(2) -0.004(2) 0.0038(18) -0.0047(19)
C13 0.048(2) 0.055(3) 0.035(2) -0.0059(19) 0.0077(16) -0.0086(18)
C14 0.061(3) 0.062(3) 0.033(2) -0.004(2) 0.0030(18) 0.005(2)
C15 0.055(2) 0.042(2) 0.045(2) -0.0040(18) 0.0014(18) 0.0020(19)
C16 0.083(4) 0.063(3) 0.068(3) 0.006(3) 0.014(3) -0.020(3)

loop_
_atom_type_symbol
_atom_type_description
_atom_type_scat_dispersion_real
_atom_type_scat_dispersion_imag
_atom_type_scat_source
C C 0.0033 0.0016 'International Tables Vol C Tables 4.2.6.8 and 6.1.1.4'
H H 0.0000 0.0000 'International Tables Vol C Tables 4.2.6.8 and 6.1.1.4'
N N 0.0061 0.0033 'International Tables Vol C Tables 4.2.6.8 and 6.1.1.4'
O O 0.0106 0.0060 'International Tables Vol C Tables 4.2.6.8 and 6.1.1.4'
S S 0.1246 0.1234 'International Tables Vol C Tables 4.2.6.8 and 6.1.1.4'

loop_
_geom_angle_atom_site_label_1
_geom_angle_atom_site_label_2
_geom_angle_atom_site_label_3
_geom_angle
C13 O2 C16 117.3(4)
C8 N1 C9 128.9(3)
C8 N1 H1A 115.5
C9 N1 H1A 115.5
C9 N2 C10 126.1(3)
C9 N2 H2A 116.9
C10 N2 H2A 116.9
C2 C1 C6 120.6(5)
C2 C1 H1B 119.7
C6 C1 H1B 119.7
C1 C2 C3 123.3(5)
C1 C2 H2B 118.4
C3 C2 H2B 118.4
C4 C3 C2 115.9(5)
C4 C3 C7 123.1(4)
C2 C3 C7 121.0(5)
C3 C4 C5 121.2(4)
C3 C4 C8 120.0(4)
C5 C4 C8 118.7(4)
C6 C5 C4 120.4(5)
C6 C5 H5A 119.8
C4 C5 H5A 119.8
C5 C6 C1 118.5(6)
C5 C6 H6A 120.7
C1 C6 H6A 120.7
C3 C7 H7A 109.5
C3 C7 H7B 109.5
H7A C7 H7B 109.5
C3 C7 H7C 109.5
H7A C7 H7C 109.5
H7B C7 H7C 109.5
O1 C8 N1 122.7(4)
O1 C8 C4 122.9(4)
N1 C8 C4 114.4(3)
N2 C9 N1 115.9(3)
N2 C9 S1 125.1(3)
N1 C9 S1 119.0(3)
C11 C10 C15 119.6(4)
C11 C10 N2 118.5(3)
C15 C10 N2 121.8(4)
C10 C11 C12 120.7(4)
C10 C11 H11A 119.6
C12 C11 H11A 119.6
C13 C12 C11 119.2(4)
C13 C12 H12A 120.4
C11 C12 H12A 120.4
C14 C13 C12 119.7(4)
C14 C13 O2 116.8(4)
C12 C13 O2 123.5(4)
C13 C14 C15 121.0(4)
C13 C14 H14A 119.5
C15 C14 H14A 119.5
C10 C15 C14 119.7(4)
C10 C15 H15A 120.1
C14 C15 H15A 120.1
O2 C16 H16A 109.5
O2 C16 H16B 109.5
H16A C16 H16B 109.5
O2 C16 H16C 109.5
H16A C16 H16C 109.5
H16B C16 H16C 109.5

loop_
_geom_bond_atom_site_label_1
_geom_bond_atom_site_label_2
_geom_bond_distance
S1 C9 1.666(4)
O1 C8 1.207(5)
O2 C13 1.375(5)
O2 C16 1.416(6)
N1 C8 1.376(5)
N1 C9 1.381(5)
N1 H1A 0.8600
N2 C9 1.327(5)
N2 C10 1.429(5)
N2 H2A 0.8600
C1 C2 1.342(8)
C1 C6 1.382(8)
C1 H1B 0.9300
C2 C3 1.391(6)
C2 H2B 0.9300
C3 C4 1.389(6)
C3 C7 1.488(7)
C4 C5 1.393(7)
C4 C8 1.502(5)
C5 C6 1.373(6)
C5 H5A 0.9300
C6 H6A 0.9300
C7 H7A 0.9600
C7 H7B 0.9600
C7 H7C 0.9600
C10 C11 1.370(6)
C10 C15 1.373(5)
C11 C12 1.391(5)
C11 H11A 0.9300
C12 C13 1.375(5)
C12 H12A 0.9300
C13 C14 1.370(6)
C14 C15 1.376(6)
C14 H14A 0.9300
C15 H15A 0.9300
C16 H16A 0.9600
C16 H16B 0.9600
C16 H16C 0.9600

loop_
_geom_hbond_atom_site_label_D
_geom_hbond_atom_site_label_H
_geom_hbond_atom_site_label_A
_geom_hbond_site_symmetry_A
_geom_hbond_distance_DH
_geom_hbond_distance_HA
_geom_hbond_distance_DA
_geom_hbond_angle_DHA
_geom_hbond_publ_flag
N2 H2A O1 . 0.86 1.97 2.659(5) 136 yes
N1 H1A S1 3_655 0.860 2.65 3.511(3) 174 yes
N2 H2A O1 3_765 0.86 2.40 3.093(5) 138 yes
C7 H7B O1 . 0.96 2.58 3.027(6) 109 no

loop_
_geom_torsion_atom_site_label_1
_geom_torsion_atom_site_label_2
_geom_torsion_atom_site_label_3
_geom_torsion_atom_site_label_4
_geom_torsion
C6 C1 C2 C3 0.5(8)
C1 C2 C3 C4 -0.9(7)
C1 C2 C3 C7 -180.0(5)
C2 C3 C4 C5 1.4(6)
C7 C3 C4 C5 -179.6(4)
C2 C3 C4 C8 178.6(4)
C7 C3 C4 C8 -2.4(6)
C3 C4 C5 C6 -1.5(6)
C8 C4 C5 C6 -178.7(4)
C4 C5 C6 C1 1.0(7)
C2 C1 C6 C5 -0.5(8)
C9 N1 C8 O1 -0.4(7)
C9 N1 C8 C4 179.6(4)
C3 C4 C8 O1 -52.6(6)
C5 C4 C8 O1 124.6(5)
C3 C4 C8 N1 127.4(4)
C5 C4 C8 N1 -55.4(5)
C10 N2 C9 N1 -179.5(4)
C10 N2 C9 S1 1.9(6)
C8 N1 C9 N2 -7.2(6)
C8 N1 C9 S1 171.5(3)
C9 N2 C10 C11 -130.5(4)
C9 N2 C10 C15 52.3(6)
C15 C10 C11 C12 -1.3(6)
N2 C10 C11 C12 -178.5(3)
C10 C11 C12 C13 0.0(6)
C11 C12 C13 C14 0.5(6)
C11 C12 C13 O2 -178.6(4)
C16 O2 C13 C14 -175.2(4)
C16 O2 C13 C12 3.9(6)
C12 C13 C14 C15 0.3(7)
O2 C13 C14 C15 179.5(4)
C11 C10 C15 C14 2.1(6)
N2 C10 C15 C14 179.2(4)
C13 C14 C15 C10 -1.6(6)

loop_
_cod_related_entry_id
_cod_related_entry_database
_cod_related_entry_code
1 ChemSpider 770167
